data_4306781
loop_
_publ_author_name
'Thelma Y. Garcia'
'Marilyn M. Olmstead'
'James C. Fettinger'
'Alan L. Balch'

_publ_section_title
;
Cleavage of the Indium(III) Octaethyloxophlorin Dimer, {InIII(OEPO)}2, with
Lewis Bases. Importance of Outer-Sphere Hydrogen Bonding in Adduct
Structures
;
_journal_name_full 'Inorganic Chemistry'
_journal_page_first 11417
_journal_page_last 11422
_journal_paper_doi 10.1021/ic801605b
_journal_volume 47
_journal_year 2008
_chemical_formula_moiety
;          
3(C42 H51 In N8 O), 2(C6 H4 Cl2), 2(C3 H4 N2)
;
_chemical_formula_sum 'C144 H169 Cl4 In3 N28 O3'
_chemical_formula_weight 2826.33
_chemical_name_common 3[(Im)2In(OEPO)].2Im.2o-Cl2C6H4
_chemical_name_systematic
; 
 ? 
;
_space_group_IT_number 2
_symmetry_cell_setting triclinic
_symmetry_space_group_name_Hall '-P 1'
_symmetry_space_group_name_H-M 'P -1'
_atom_sites_solution_hydrogens geom
_atom_sites_solution_primary direct
_atom_sites_solution_secondary difmap
_audit_creation_method SHELXL-97
_audit_update_record
;
2007-11-02 # Formatted by publCIF
;
_cell_angle_alpha 97.908(2)
_cell_angle_beta 99.977(2)
_cell_angle_gamma 96.864(2)
_cell_formula_units_Z 1
_cell_length_a 14.8697(14)
_cell_length_b 15.2718(15)
_cell_length_c 15.7681(16)
_cell_measurement_reflns_used 7901
_cell_measurement_temperature 90(2)
_cell_measurement_theta_max 22.9
_cell_measurement_theta_min 2.94
_cell_volume 3455.1(6)
_computing_cell_refinement 'SAINT 7.16 (Bruker, 2005)'
_computing_data_collection 'Apex2 (Bruker, 2005)'
_computing_data_reduction SAINT
_computing_molecular_graphics 'SHELXTL 5.1, XP (Sheldrick, 1994)'
_computing_publication_material SHELXL-97
_computing_structure_refinement 'SHELXL-97 (Sheldrick, 1997)'
_computing_structure_solution 'SHELXS-97 (Sheldrick, 1990)'
_diffrn_ambient_temperature 90(2)
_diffrn_detector_area_resol_mean 8.3
_diffrn_measured_fraction_theta_full 0.998
_diffrn_measured_fraction_theta_max 0.998
_diffrn_measurement_device_type 'Bruker SMART ApexII'
_diffrn_measurement_method \w
_diffrn_radiation_monochromator graphite
_diffrn_radiation_source 'fine-focus sealed tube'
_diffrn_radiation_type MoK\a
_diffrn_radiation_wavelength 0.71073
_diffrn_reflns_av_R_equivalents 0.0548
_diffrn_reflns_av_sigmaI/netI 0.0684
_diffrn_reflns_limit_h_max 17
_diffrn_reflns_limit_h_min -17
_diffrn_reflns_limit_k_max 18
_diffrn_reflns_limit_k_min -18
_diffrn_reflns_limit_l_max 18
_diffrn_reflns_limit_l_min -18
_diffrn_reflns_number 32432
_diffrn_reflns_theta_full 25.25
_diffrn_reflns_theta_max 25.25
_diffrn_reflns_theta_min 2.87
_diffrn_standards_number 0
_exptl_absorpt_coefficient_mu 0.637
_exptl_absorpt_correction_T_max 0.979
_exptl_absorpt_correction_T_min 0.822
_exptl_absorpt_correction_type multi-scan
_exptl_absorpt_process_details 'SADABS 2.10 (Sheldrick,2003)'
_exptl_crystal_colour 'dark green'
_exptl_crystal_density_diffrn 1.358
_exptl_crystal_density_method 'not measured'
_exptl_crystal_description plate
_exptl_crystal_F_000 1468
_exptl_crystal_size_max 0.32
_exptl_crystal_size_mid 0.09
_exptl_crystal_size_min 0.03
_refine_diff_density_max 2.168
_refine_diff_density_min -0.762
_refine_diff_density_rms 0.095
_refine_ls_extinction_method none
_refine_ls_goodness_of_fit_ref 1.014
_refine_ls_hydrogen_treatment constr
_refine_ls_matrix_type full
_refine_ls_number_parameters 838
_refine_ls_number_reflns 12494
_refine_ls_number_restraints 0
_refine_ls_restrained_S_all 1.014
_refine_ls_R_factor_all 0.0960
_refine_ls_R_factor_gt 0.0549
_refine_ls_shift/su_max 0.000
_refine_ls_shift/su_mean 0.000
_refine_ls_structure_factor_coef Fsqd
_refine_ls_weighting_details 'calc w=1/[\s^2^(Fo^2^)+(0.0754P)^2^+4.5289P] where P=(Fo^2^+2Fc^2^)/3'
_refine_ls_weighting_scheme calc
_refine_ls_wR_factor_gt 0.1318
_refine_ls_wR_factor_ref 0.1543
_reflns_number_gt 8168
_reflns_number_total 12494
_reflns_threshold_expression I>2\s(I)
_cod_data_source_file ic801605b_si_001_1.cif
_cod_data_source_block tg21
_cod_database_code 4306781

loop_
_symmetry_equiv_pos_as_xyz
'x, y, z'
'-x, -y, -z'

loop_
_atom_site_label
_atom_site_type_symbol
_atom_site_fract_x
_atom_site_fract_y
_atom_site_fract_z
_atom_site_U_iso_or_equiv
_atom_site_adp_type
_atom_site_occupancy
_atom_site_symmetry_multiplicity
_atom_site_calc_flag
_atom_site_refinement_flags
_atom_site_disorder_assembly
_atom_site_disorder_group
In1 In 0.21545(3) 0.31055(2) 0.48512(2) 0.03626(13) Uani 1 1 d . . .
O1 O 0.3382(3) 0.0570(3) 0.3605(3) 0.0524(10) Uani 1 1 d . . .
N1 N 0.3182(3) 0.2915(3) 0.4089(3) 0.0392(11) Uani 1 1 d . . .
N2 N 0.2016(3) 0.1724(3) 0.4951(3) 0.0387(11) Uani 1 1 d . . .
N3 N 0.1120(3) 0.3293(3) 0.5602(3) 0.0375(10) Uani 1 1 d . . .
N4 N 0.2324(3) 0.4493(3) 0.4793(3) 0.0398(11) Uani 1 1 d . . .
N5 N 0.1073(3) 0.2772(3) 0.3549(3) 0.0395(11) Uani 1 1 d . . .
N6 N 0.0476(4) 0.2348(4) 0.2164(3) 0.0623(15) Uani 1 1 d . . .
H6 H 0.0442 0.2181 0.1602 0.075 Uiso 1 1 calc R . .
N7 N 0.3295(3) 0.3341(3) 0.6080(3) 0.0455(12) Uani 1 1 d . . .
N8 N 0.4392(4) 0.3082(3) 0.7099(3) 0.0541(13) Uani 1 1 d . . .
H8 H 0.4726 0.2792 0.7450 0.065 Uiso 1 1 calc R . .
C1 C 0.3627(4) 0.3574(4) 0.3736(4) 0.0411(13) Uani 1 1 d . . .
C2 C 0.4206(4) 0.3181(4) 0.3194(4) 0.0450(14) Uani 1 1 d . . .
C3 C 0.4107(4) 0.2284(4) 0.3235(4) 0.0465(14) Uani 1 1 d . . .
C4 C 0.3466(4) 0.2116(4) 0.3794(4) 0.0425(13) Uani 1 1 d . . .
C5 C 0.3146(4) 0.1272(4) 0.4019(4) 0.0415(13) Uani 1 1 d . . .
C6 C 0.2529(4) 0.1112(3) 0.4619(4) 0.0417(13) Uani 1 1 d . . .
C7 C 0.2295(4) 0.0284(4) 0.4915(4) 0.0470(14) Uani 1 1 d . . .
C8 C 0.1630(4) 0.0406(4) 0.5408(4) 0.0522(16) Uani 1 1 d . . .
C9 C 0.1466(4) 0.1312(3) 0.5434(4) 0.0447(14) Uani 1 1 d . . .
C10 C 0.0839(4) 0.1745(4) 0.5872(4) 0.0493(15) Uani 1 1 d . . .
H10 H 0.0471 0.1368 0.6151 0.059 Uiso 1 1 calc R . .
C11 C 0.0675(4) 0.2631(3) 0.5960(3) 0.0402(13) Uani 1 1 d . . .
C12 C 0.0042(4) 0.3030(4) 0.6454(4) 0.0475(14) Uani 1 1 d . . .
C13 C 0.0136(4) 0.3920(4) 0.6382(4) 0.0439(14) Uani 1 1 d . . .
C14 C 0.0823(4) 0.4086(3) 0.5857(3) 0.0385(13) Uani 1 1 d . . .
C15 C 0.1173(4) 0.4915(3) 0.5651(3) 0.0397(13) Uani 1 1 d . . .
H15 H 0.0898 0.5411 0.5862 0.048 Uiso 1 1 calc R . .
C16 C 0.1866(4) 0.5112(3) 0.5179(3) 0.0357(12) Uani 1 1 d . . .
C17 C 0.2217(4) 0.5988(3) 0.4996(4) 0.0421(13) Uani 1 1 d . . .
C18 C 0.2861(4) 0.5863(4) 0.4489(4) 0.0438(14) Uani 1 1 d . . .
C19 C 0.2933(4) 0.4918(3) 0.4362(4) 0.0397(13) Uani 1 1 d . . .
C20 C 0.3508(4) 0.4491(4) 0.3883(4) 0.0450(14) Uani 1 1 d . . .
H20 H 0.3879 0.4873 0.3612 0.054 Uiso 1 1 calc R . .
C21 C 0.4797(4) 0.3682(4) 0.2685(4) 0.0566(17) Uani 1 1 d . . .
H21A H 0.5298 0.3338 0.2566 0.068 Uiso 1 1 calc R . .
H21B H 0.5088 0.4263 0.3045 0.068 Uiso 1 1 calc R . .
C22 C 0.4264(5) 0.3854(5) 0.1819(4) 0.0632(18) Uani 1 1 d . . .
H22A H 0.3953 0.3284 0.1467 0.095 Uiso 1 1 calc R . .
H22B H 0.4693 0.4148 0.1503 0.095 Uiso 1 1 calc R . .
H22C H 0.3802 0.4240 0.1932 0.095 Uiso 1 1 calc R . .
C23 C 0.4608(4) 0.1633(4) 0.2772(4) 0.0586(17) Uani 1 1 d . . .
H23A H 0.4692 0.1136 0.3106 0.070 Uiso 1 1 calc R . .
H23B H 0.5228 0.1935 0.2745 0.070 Uiso 1 1 calc R . .
C24 C 0.4091(5) 0.1263(5) 0.1861(5) 0.078(2) Uani 1 1 d . . .
H24A H 0.3470 0.0979 0.1884 0.117 Uiso 1 1 calc R . .
H24B H 0.4422 0.0820 0.1587 0.117 Uiso 1 1 calc R . .
H24C H 0.4042 0.1750 0.1517 0.117 Uiso 1 1 calc R . .
C25 C 0.2728(5) -0.0565(4) 0.4769(5) 0.0602(18) Uani 1 1 d . . .
H25A H 0.2705 -0.0741 0.4137 0.072 Uiso 1 1 calc R . .
H25B H 0.2363 -0.1053 0.4971 0.072 Uiso 1 1 calc R . .
C26 C 0.3733(5) -0.0450(5) 0.5253(5) 0.071(2) Uani 1 1 d . . .
H26A H 0.4100 0.0028 0.5051 0.107 Uiso 1 1 calc R . .
H26B H 0.3982 -0.1010 0.5137 0.107 Uiso 1 1 calc R . .
H26C H 0.3759 -0.0292 0.5882 0.107 Uiso 1 1 calc R . .
C27 C 0.1165(5) -0.0281(5) 0.5867(5) 0.072(2) Uani 1 1 d . . .
H27A H 0.0546 -0.0139 0.5936 0.086 Uiso 1 1 calc R . .
H27B H 0.1088 -0.0884 0.5517 0.086 Uiso 1 1 calc R . .
C28 C 0.1733(5) -0.0262(5) 0.6715(5) 0.080(2) Uani 1 1 d . . .
H28A H 0.2342 -0.0408 0.6642 0.121 Uiso 1 1 calc R . .
H28B H 0.1439 -0.0703 0.7018 0.121 Uiso 1 1 calc R . .
H28C H 0.1802 0.0335 0.7060 0.121 Uiso 1 1 calc R . .
C29 C -0.0588(5) 0.2516(5) 0.6931(4) 0.0620(18) Uani 1 1 d . . .
H29A H -0.1117 0.2835 0.7005 0.074 Uiso 1 1 calc R . .
H29B H -0.0831 0.1917 0.6585 0.074 Uiso 1 1 calc R . .
C30 C -0.0066(5) 0.2423(5) 0.7799(5) 0.076(2) Uani 1 1 d . . .
H30A H 0.0476 0.2134 0.7724 0.114 Uiso 1 1 calc R . .
H30B H -0.0463 0.2057 0.8092 0.114 Uiso 1 1 calc R . .
H30C H 0.0135 0.3015 0.8155 0.114 Uiso 1 1 calc R . .
C31 C -0.0356(4) 0.4633(4) 0.6800(4) 0.0523(16) Uani 1 1 d . . .
H31A H -0.0484 0.5063 0.6394 0.063 Uiso 1 1 calc R . .
H31B H -0.0955 0.4347 0.6895 0.063 Uiso 1 1 calc R . .
C32 C 0.0193(5) 0.5130(5) 0.7651(4) 0.068(2) Uani 1 1 d . . .
H32A H 0.0272 0.4717 0.8073 0.102 Uiso 1 1 calc R . .
H32B H -0.0134 0.5607 0.7871 0.102 Uiso 1 1 calc R . .
H32C H 0.0799 0.5391 0.7567 0.102 Uiso 1 1 calc R . .
C33 C 0.1902(4) 0.6848(4) 0.5325(4) 0.0481(15) Uani 1 1 d . . .
H33A H 0.1221 0.6748 0.5257 0.058 Uiso 1 1 calc R . .
H33B H 0.2064 0.7299 0.4960 0.058 Uiso 1 1 calc R . .
C34 C 0.2320(5) 0.7219(4) 0.6271(4) 0.0581(17) Uani 1 1 d . . .
H34A H 0.2116 0.6802 0.6643 0.087 Uiso 1 1 calc R . .
H34B H 0.2119 0.7797 0.6431 0.087 Uiso 1 1 calc R . .
H34C H 0.2994 0.7297 0.6351 0.087 Uiso 1 1 calc R . .
C35 C 0.3426(4) 0.6563(4) 0.4126(4) 0.0472(14) Uani 1 1 d . . .
H35A H 0.3545 0.6296 0.3555 0.057 Uiso 1 1 calc R . .
H35B H 0.3071 0.7061 0.4032 0.057 Uiso 1 1 calc R . .
C36 C 0.4336(4) 0.6924(4) 0.4737(4) 0.0612(17) Uani 1 1 d . . .
H36A H 0.4221 0.7198 0.5300 0.092 Uiso 1 1 calc R . .
H36B H 0.4684 0.7373 0.4484 0.092 Uiso 1 1 calc R . .
H36C H 0.4695 0.6434 0.4824 0.092 Uiso 1 1 calc R . .
C37 C 0.1250(5) 0.2561(4) 0.2763(4) 0.0577(17) Uani 1 1 d . . .
H37 H 0.1853 0.2560 0.2639 0.069 Uiso 1 1 calc R . .
C38 C -0.0246(4) 0.2432(4) 0.2565(4) 0.0550(16) Uani 1 1 d . . .
H38 H -0.0883 0.2331 0.2306 0.066 Uiso 1 1 calc R . .
C39 C 0.0141(4) 0.2691(4) 0.3424(4) 0.0520(16) Uani 1 1 d . . .
H39 H -0.0199 0.2802 0.3876 0.062 Uiso 1 1 calc R . .
C40 C 0.3867(4) 0.4127(4) 0.6444(4) 0.0515(15) Uani 1 1 d . . .
H40 H 0.3799 0.4695 0.6280 0.062 Uiso 1 1 calc R . .
C41 C 0.4538(5) 0.3968(5) 0.7069(4) 0.0601(17) Uani 1 1 d . . .
H41 H 0.5021 0.4396 0.7422 0.072 Uiso 1 1 calc R . .
C42 C 0.3648(5) 0.2733(4) 0.6499(4) 0.0515(15) Uani 1 1 d . . .
H42 H 0.3399 0.2117 0.6384 0.062 Uiso 1 1 calc R . .
In51 In 0.0000 0.0000 0.0000 0.03323(15) Uani 1 2 d S . .
N51 N -0.1377(3) -0.0178(3) 0.0223(3) 0.0367(10) Uani 1 1 d . . .
N52 N 0.0011(3) 0.1416(3) 0.0144(3) 0.0358(10) Uani 1 1 d . . .
N53 N 0.0574(3) 0.0061(3) 0.1460(3) 0.0390(11) Uani 1 1 d . . .
N54 N 0.1589(3) 0.0078(3) 0.2643(3) 0.0492(12) Uani 1 1 d . . .
H54A H 0.2121 0.0074 0.2989 0.059 Uiso 1 1 calc R . .
C51 C -0.1895(4) -0.0977(3) 0.0254(4) 0.0397(13) Uani 1 1 d . . .
C52 C -0.2785(4) -0.0802(4) 0.0410(4) 0.0475(15) Uani 1 1 d . . .
C53 C -0.2787(4) 0.0103(4) 0.0474(4) 0.0466(14) Uani 1 1 d . . .
C54 C -0.1895(3) 0.0500(3) 0.0356(4) 0.0363(12) Uani 1 1 d . . .
C55 C -0.1606(4) 0.1413(3) 0.0345(3) 0.0391(13) Uani 1 1 d . . .
H55 H -0.2052 0.1797 0.0429 0.047 Uiso 1 1 calc R . .
C56 C -0.0748(4) 0.1837(3) 0.0227(3) 0.0346(12) Uani 1 1 d . . .
C57 C -0.0501(4) 0.2769(3) 0.0206(4) 0.0391(13) Uani 1 1 d . . .
C58 C 0.0409(4) 0.2895(3) 0.0099(4) 0.0423(14) Uani 1 1 d . . .
C59 C 0.0719(4) 0.2032(3) 0.0044(4) 0.0372(12) Uani 1 1 d . A .
C60 C 0.1589(4) 0.1831(3) -0.0131(4) 0.0431(14) Uani 1 1 d . . .
O60 O 0.2171(7) 0.2491(6) -0.0204(7) 0.082(3) Uani 0.50 1 d P A 1
H60 H 0.2021 0.2331 -0.0177 0.099 Uiso 0.50 1 d P B 2
C61 C -0.3560(4) -0.1494(5) 0.0516(5) 0.0653(19) Uani 1 1 d . . .
H61A H -0.4160 -0.1286 0.0342 0.078 Uiso 1 1 calc R . .
H61B H -0.3557 -0.2062 0.0129 0.078 Uiso 1 1 calc R . .
C62 C -0.3449(5) -0.1649(5) 0.1438(5) 0.082(2) Uani 1 1 d . . .
H62A H -0.2812 -0.1740 0.1646 0.124 Uiso 1 1 calc R . .
H62B H -0.3873 -0.2181 0.1472 0.124 Uiso 1 1 calc R . .
H62C H -0.3591 -0.1129 0.1802 0.124 Uiso 1 1 calc R . .
C63 C -0.3561(4) 0.0622(4) 0.0661(5) 0.0589(17) Uani 1 1 d . . .
H63A H -0.3580 0.1118 0.0319 0.071 Uiso 1 1 calc R . .
H63B H -0.4160 0.0223 0.0479 0.071 Uiso 1 1 calc R . .
C64 C -0.3425(5) 0.0989(5) 0.1605(5) 0.078(2) Uani 1 1 d . . .
H64A H -0.3406 0.0498 0.1945 0.116 Uiso 1 1 calc R . .
H64B H -0.3938 0.1311 0.1711 0.116 Uiso 1 1 calc R . .
H64C H -0.2843 0.1400 0.1782 0.116 Uiso 1 1 calc R . .
C65 C -0.1148(4) 0.3460(4) 0.0224(4) 0.0539(17) Uani 1 1 d . . .
H65A H -0.1564 0.3338 0.0635 0.065 Uiso 1 1 calc R . .
H65B H -0.0784 0.4059 0.0441 0.065 Uiso 1 1 calc R . .
C66 C -0.1720(5) 0.3455(5) -0.0667(5) 0.079(2) Uani 1 1 d . . .
H66A H -0.1313 0.3629 -0.1062 0.119 Uiso 1 1 calc R . .
H66B H -0.2160 0.3880 -0.0622 0.119 Uiso 1 1 calc R . .
H66C H -0.2056 0.2854 -0.0897 0.119 Uiso 1 1 calc R . .
C67 C 0.0999(4) 0.3762(4) 0.0074(4) 0.0561(17) Uani 1 1 d . . .
H67A H 0.0596 0.4224 -0.0024 0.067 Uiso 1 1 calc R . .
H67B H 0.1322 0.3680 -0.0424 0.067 Uiso 1 1 calc R . .
C68 C 0.1713(5) 0.4090(4) 0.0914(5) 0.070(2) Uani 1 1 d . . .
H68A H 0.1396 0.4232 0.1400 0.105 Uiso 1 1 calc R . .
H68B H 0.2110 0.4627 0.0847 0.105 Uiso 1 1 calc R . .
H68C H 0.2092 0.3621 0.1033 0.105 Uiso 1 1 calc R . .
C69 C 0.0156(5) 0.0085(5) 0.2160(5) 0.0641(18) Uani 1 1 d . . .
H69 H -0.0486 0.0089 0.2135 0.077 Uiso 1 1 calc R . .
C70 C 0.1451(4) 0.0063(4) 0.1802(4) 0.0505(15) Uani 1 1 d . . .
H70 H 0.1927 0.0054 0.1471 0.061 Uiso 1 1 calc R . .
C71 C 0.0766(5) 0.0101(5) 0.2883(5) 0.0672(19) Uani 1 1 d . . .
H71 H 0.0646 0.0124 0.3458 0.081 Uiso 1 1 calc R . .
Cl1 Cl 0.57530(15) 0.41443(14) -0.04678(14) 0.0874(6) Uani 1 1 d . . .
Cl2 Cl 0.64029(19) 0.31014(14) 0.10855(16) 0.1041(8) Uani 1 1 d . . .
C81 C 0.6418(4) 0.4683(5) 0.0512(4) 0.0564(17) Uani 1 1 d . . .
C82 C 0.6695(5) 0.4239(5) 0.1176(5) 0.0616(18) Uani 1 1 d . . .
C83 C 0.7224(6) 0.4699(6) 0.1953(5) 0.080(2) Uani 1 1 d . . .
H83 H 0.7411 0.4390 0.2422 0.096 Uiso 1 1 calc R . .
C84 C 0.7478(6) 0.5610(7) 0.2043(5) 0.084(2) Uani 1 1 d . . .
H84 H 0.7840 0.5927 0.2577 0.101 Uiso 1 1 calc R . .
C85 C 0.7221(5) 0.6058(6) 0.1381(6) 0.078(2) Uani 1 1 d . . .
H85 H 0.7414 0.6684 0.1450 0.093 Uiso 1 1 calc R . .
C86 C 0.6682(5) 0.5614(5) 0.0609(5) 0.071(2) Uani 1 1 d . . .
H86 H 0.6490 0.5931 0.0147 0.086 Uiso 1 1 calc R . .
C91 C 0.4336(6) -0.1353(5) 0.2821(5) 0.072(2) Uani 1 1 d . . .
H91 H 0.4593 -0.1320 0.3421 0.087 Uiso 1 1 calc R . .
N91 N 0.4427(4) -0.1990(4) 0.2218(4) 0.0642(15) Uani 1 1 d . . .
C92 C 0.4011(5) -0.1784(5) 0.1456(5) 0.072(2) Uani 1 1 d . . .
H92 H 0.3985 -0.2115 0.0894 0.086 Uiso 1 1 calc R . .
N92 N 0.3859(4) -0.0770(4) 0.2521(4) 0.0752(18) Uani 1 1 d . . .
H92A H 0.3706 -0.0302 0.2824 0.090 Uiso 1 1 calc R . .
C93 C 0.3640(6) -0.1036(6) 0.1620(6) 0.110(4) Uani 1 1 d . . .
H93 H 0.3296 -0.0745 0.1205 0.132 Uiso 1 1 calc R . .

loop_
_atom_site_aniso_label
_atom_site_aniso_U_11
_atom_site_aniso_U_22
_atom_site_aniso_U_33
_atom_site_aniso_U_23
_atom_site_aniso_U_13
_atom_site_aniso_U_12
In1 0.0464(3) 0.0262(2) 0.0422(2) 0.00471(16) 0.02376(19) 0.00794(17)
O1 0.060(3) 0.046(2) 0.055(3) 0.0001(19) 0.021(2) 0.018(2)
N1 0.046(3) 0.033(2) 0.044(3) 0.006(2) 0.023(2) 0.006(2)
N2 0.050(3) 0.028(2) 0.042(3) 0.0057(19) 0.020(2) 0.006(2)
N3 0.044(3) 0.032(2) 0.040(3) 0.004(2) 0.020(2) 0.004(2)
N4 0.050(3) 0.030(2) 0.044(3) 0.007(2) 0.021(2) 0.004(2)
N5 0.050(3) 0.028(2) 0.044(3) 0.002(2) 0.019(2) 0.009(2)
N6 0.059(4) 0.087(4) 0.038(3) -0.004(3) 0.008(3) 0.015(3)
N7 0.051(3) 0.036(3) 0.054(3) 0.008(2) 0.019(2) 0.010(2)
N8 0.061(3) 0.058(3) 0.050(3) 0.017(3) 0.013(3) 0.022(3)
C1 0.043(3) 0.039(3) 0.045(3) 0.008(3) 0.016(3) 0.006(3)
C2 0.041(3) 0.056(4) 0.040(3) 0.003(3) 0.017(3) 0.004(3)
C3 0.048(3) 0.046(4) 0.048(4) -0.001(3) 0.020(3) 0.008(3)
C4 0.045(3) 0.041(3) 0.045(3) -0.002(3) 0.021(3) 0.011(3)
C5 0.049(3) 0.035(3) 0.044(3) -0.001(2) 0.018(3) 0.012(3)
C6 0.052(3) 0.028(3) 0.048(3) 0.001(2) 0.018(3) 0.011(3)
C7 0.053(4) 0.031(3) 0.060(4) 0.007(3) 0.018(3) 0.009(3)
C8 0.067(4) 0.035(3) 0.066(4) 0.015(3) 0.033(3) 0.013(3)
C9 0.058(4) 0.030(3) 0.054(4) 0.008(3) 0.031(3) 0.008(3)
C10 0.061(4) 0.039(3) 0.056(4) 0.011(3) 0.032(3) 0.002(3)
C11 0.051(3) 0.034(3) 0.042(3) 0.007(2) 0.023(3) 0.010(3)
C12 0.052(4) 0.048(4) 0.048(4) 0.006(3) 0.026(3) 0.010(3)
C13 0.046(3) 0.049(4) 0.041(3) 0.002(3) 0.020(3) 0.015(3)
C14 0.049(3) 0.034(3) 0.035(3) 0.002(2) 0.015(3) 0.010(2)
C15 0.048(3) 0.033(3) 0.040(3) -0.001(2) 0.013(3) 0.014(3)
C16 0.040(3) 0.028(3) 0.038(3) 0.000(2) 0.008(2) 0.007(2)
C17 0.050(3) 0.030(3) 0.044(3) 0.003(2) 0.004(3) 0.008(3)
C18 0.050(3) 0.037(3) 0.047(3) 0.010(3) 0.010(3) 0.008(3)
C19 0.046(3) 0.032(3) 0.043(3) 0.011(2) 0.011(3) 0.005(2)
C20 0.051(3) 0.041(3) 0.048(3) 0.014(3) 0.022(3) 0.003(3)
C21 0.051(4) 0.065(4) 0.059(4) 0.008(3) 0.029(3) 0.006(3)
C22 0.071(5) 0.067(5) 0.055(4) 0.012(3) 0.023(4) 0.005(4)
C23 0.048(4) 0.066(4) 0.061(4) -0.013(3) 0.032(3) 0.001(3)
C24 0.070(5) 0.088(6) 0.072(5) -0.010(4) 0.029(4) 0.001(4)
C25 0.081(5) 0.034(3) 0.080(5) 0.017(3) 0.041(4) 0.020(3)
C26 0.084(5) 0.065(5) 0.080(5) 0.022(4) 0.028(4) 0.044(4)
C27 0.097(6) 0.065(5) 0.079(5) 0.034(4) 0.049(5) 0.037(4)
C28 0.086(6) 0.059(5) 0.101(7) 0.015(4) 0.035(5) 0.003(4)
C29 0.074(5) 0.069(5) 0.053(4) 0.013(3) 0.030(4) 0.022(4)
C30 0.075(5) 0.093(6) 0.059(5) 0.007(4) 0.023(4) -0.001(4)
C31 0.049(4) 0.062(4) 0.052(4) 0.005(3) 0.025(3) 0.018(3)
C32 0.080(5) 0.080(5) 0.052(4) 0.005(4) 0.023(4) 0.035(4)
C33 0.056(4) 0.033(3) 0.057(4) 0.009(3) 0.010(3) 0.015(3)
C34 0.070(4) 0.040(4) 0.060(4) -0.001(3) 0.005(3) 0.016(3)
C35 0.050(4) 0.037(3) 0.057(4) 0.014(3) 0.012(3) 0.006(3)
C36 0.061(4) 0.055(4) 0.071(5) 0.014(3) 0.016(4) 0.011(3)
C37 0.055(4) 0.066(4) 0.053(4) -0.004(3) 0.023(3) 0.009(3)
C38 0.049(4) 0.067(4) 0.051(4) 0.013(3) 0.009(3) 0.015(3)
C39 0.048(4) 0.057(4) 0.060(4) 0.013(3) 0.025(3) 0.023(3)
C40 0.055(4) 0.045(4) 0.055(4) 0.010(3) 0.012(3) 0.006(3)
C41 0.059(4) 0.059(4) 0.065(4) 0.017(3) 0.013(4) 0.009(3)
C42 0.067(4) 0.048(4) 0.045(4) 0.012(3) 0.017(3) 0.014(3)
In51 0.0326(3) 0.0191(3) 0.0541(4) 0.0070(2) 0.0215(3) 0.0078(2)
N51 0.036(2) 0.024(2) 0.056(3) 0.008(2) 0.022(2) 0.0076(19)
N52 0.036(2) 0.023(2) 0.054(3) 0.007(2) 0.018(2) 0.0092(18)
N53 0.041(3) 0.026(2) 0.056(3) 0.009(2) 0.022(2) 0.0090(19)
N54 0.055(3) 0.035(3) 0.059(3) 0.006(2) 0.012(3) 0.013(2)
C51 0.035(3) 0.035(3) 0.056(4) 0.014(3) 0.021(3) 0.005(2)
C52 0.038(3) 0.041(3) 0.070(4) 0.017(3) 0.023(3) 0.007(3)
C53 0.036(3) 0.047(4) 0.064(4) 0.012(3) 0.023(3) 0.010(3)
C54 0.034(3) 0.027(3) 0.053(3) 0.004(2) 0.019(3) 0.010(2)
C55 0.043(3) 0.032(3) 0.049(3) 0.005(2) 0.022(3) 0.015(2)
C56 0.039(3) 0.023(3) 0.045(3) 0.004(2) 0.017(3) 0.008(2)
C57 0.048(3) 0.028(3) 0.045(3) 0.006(2) 0.016(3) 0.011(2)
C58 0.055(4) 0.024(3) 0.054(4) 0.009(2) 0.023(3) 0.007(2)
C59 0.041(3) 0.023(3) 0.053(3) 0.008(2) 0.022(3) 0.005(2)
C60 0.043(3) 0.027(3) 0.065(4) 0.013(3) 0.026(3) 0.003(2)
O60 0.091(8) 0.056(6) 0.113(9) 0.014(6) 0.048(7) 0.021(5)
C61 0.051(4) 0.062(4) 0.097(6) 0.027(4) 0.039(4) 0.013(3)
C62 0.086(6) 0.064(5) 0.107(7) 0.017(4) 0.047(5) 0.006(4)
C63 0.048(4) 0.048(4) 0.088(5) 0.011(3) 0.031(4) 0.011(3)
C64 0.074(5) 0.081(5) 0.095(6) 0.020(4) 0.043(4) 0.036(4)
C65 0.062(4) 0.028(3) 0.082(5) 0.008(3) 0.035(4) 0.018(3)
C66 0.087(5) 0.061(5) 0.108(6) 0.028(4) 0.027(5) 0.051(4)
C67 0.065(4) 0.031(3) 0.080(5) 0.016(3) 0.028(4) 0.011(3)
C68 0.075(5) 0.035(4) 0.094(6) -0.001(3) 0.027(4) -0.013(3)
C69 0.055(4) 0.080(5) 0.065(5) 0.012(4) 0.029(4) 0.013(4)
C70 0.047(4) 0.055(4) 0.054(4) 0.005(3) 0.021(3) 0.013(3)
C71 0.060(4) 0.093(6) 0.060(5) 0.020(4) 0.030(4) 0.023(4)
Cl1 0.0969(15) 0.0813(14) 0.0789(14) 0.0028(11) 0.0030(12) 0.0249(11)
Cl2 0.163(2) 0.0658(13) 0.1184(18) 0.0300(12) 0.0813(17) 0.0601(14)
C81 0.056(4) 0.071(5) 0.051(4) 0.009(3) 0.023(3) 0.025(3)
C82 0.073(5) 0.061(4) 0.067(5) 0.015(4) 0.036(4) 0.036(4)
C83 0.094(6) 0.094(6) 0.073(6) 0.029(5) 0.029(5) 0.056(5)
C84 0.082(6) 0.117(8) 0.065(5) 0.015(5) 0.028(4) 0.041(5)
C85 0.076(5) 0.077(5) 0.085(6) 0.011(5) 0.036(5) 0.004(4)
C86 0.081(5) 0.075(5) 0.063(5) 0.013(4) 0.021(4) 0.016(4)
C91 0.101(6) 0.065(5) 0.054(4) 0.003(4) 0.007(4) 0.039(4)
N91 0.077(4) 0.064(4) 0.051(3) -0.001(3) 0.007(3) 0.028(3)
C92 0.090(5) 0.073(5) 0.053(4) -0.004(4) 0.002(4) 0.046(4)
N92 0.071(4) 0.084(4) 0.065(4) -0.022(3) 0.003(3) 0.043(3)
C93 0.127(8) 0.112(7) 0.081(6) -0.023(5) -0.023(5) 0.089(6)

loop_
_atom_type_symbol
_atom_type_description
_atom_type_scat_dispersion_real
_atom_type_scat_dispersion_imag
_atom_type_scat_source
C C 0.0033 0.0016 'International Tables Vol C Tables 4.2.6.8 and 6.1.1.4'
H H 0.0000 0.0000 'International Tables Vol C Tables 4.2.6.8 and 6.1.1.4'
N N 0.0061 0.0033 'International Tables Vol C Tables 4.2.6.8 and 6.1.1.4'
O O 0.0106 0.0060 'International Tables Vol C Tables 4.2.6.8 and 6.1.1.4'
Cl Cl 0.1484 0.1585 'International Tables Vol C Tables 4.2.6.8 and 6.1.1.4'
In In -0.7276 1.3100 'International Tables Vol C Tables 4.2.6.8 and 6.1.1.4'

loop_
_geom_angle_atom_site_label_1
_geom_angle_atom_site_label_2
_geom_angle_atom_site_label_3
_geom_angle
_geom_angle_site_symmetry_1
_geom_angle_site_symmetry_3
_geom_angle_publ_flag
N4 In1 N3 89.09(16) . . ?
N4 In1 N1 90.96(16) . . ?
N3 In1 N1 179.51(18) . . ?
N4 In1 N2 178.04(18) . . ?
N3 In1 N2 90.74(16) . . ?
N1 In1 N2 89.23(16) . . ?
N4 In1 N7 90.55(17) . . ?
N3 In1 N7 92.00(16) . . ?
N1 In1 N7 88.49(17) . . ?
N2 In1 N7 87.50(17) . . ?
N4 In1 N5 92.53(16) . . ?
N3 In1 N5 92.27(16) . . ?
N1 In1 N5 87.24(16) . . ?
N2 In1 N5 89.43(16) . . ?
N7 In1 N5 174.77(14) . . ?
C1 N1 C4 107.7(4) . . ?
C1 N1 In1 124.6(3) . . ?
C4 N1 In1 127.5(3) . . ?
C9 N2 C6 108.3(4) . . ?
C9 N2 In1 125.3(3) . . ?
C6 N2 In1 126.1(4) . . ?
C14 N3 C11 108.9(4) . . ?
C14 N3 In1 126.3(3) . . ?
C11 N3 In1 124.7(3) . . ?
C16 N4 C19 108.8(4) . . ?
C16 N4 In1 126.3(3) . . ?
C19 N4 In1 124.8(3) . . ?
C37 N5 C39 104.6(5) . . ?
C37 N5 In1 126.1(4) . . ?
C39 N5 In1 129.2(4) . . ?
C37 N6 C38 108.5(5) . . ?
C37 N6 H6 125.8 . . ?
C38 N6 H6 125.8 . . ?
C42 N7 C40 104.5(5) . . ?
C42 N7 In1 127.6(4) . . ?
C40 N7 In1 127.0(4) . . ?
C42 N8 C41 106.9(5) . . ?
C42 N8 H8 126.5 . . ?
C41 N8 H8 126.5 . . ?
N1 C1 C20 124.3(5) . . ?
N1 C1 C2 108.9(5) . . ?
C20 C1 C2 126.8(5) . . ?
C3 C2 C1 107.2(5) . . ?
C3 C2 C21 127.7(5) . . ?
C1 C2 C21 125.1(5) . . ?
C2 C3 C4 107.5(5) . . ?
C2 C3 C23 124.2(5) . . ?
C4 C3 C23 128.3(5) . . ?
N1 C4 C3 108.7(5) . . ?
N1 C4 C5 124.2(5) . . ?
C3 C4 C5 127.1(5) . . ?
O1 C5 C4 116.9(5) . . ?
O1 C5 C6 116.1(5) . . ?
C4 C5 C6 126.8(4) . . ?
N2 C6 C7 108.4(5) . . ?
N2 C6 C5 125.1(5) . . ?
C7 C6 C5 126.3(5) . . ?
C8 C7 C6 107.1(5) . . ?
C8 C7 C25 125.2(5) . . ?
C6 C7 C25 127.6(5) . . ?
C7 C8 C9 107.5(5) . . ?
C7 C8 C27 126.9(5) . . ?
C9 C8 C27 125.6(5) . . ?
N2 C9 C10 123.6(5) . . ?
N2 C9 C8 108.7(5) . . ?
C10 C9 C8 127.7(5) . . ?
C11 C10 C9 130.8(5) . . ?
C11 C10 H10 114.6 . . ?
C9 C10 H10 114.6 . . ?
N3 C11 C10 124.6(5) . . ?
N3 C11 C12 108.1(4) . . ?
C10 C11 C12 127.2(5) . . ?
C13 C12 C11 106.7(5) . . ?
C13 C12 C29 129.1(5) . . ?
C11 C12 C29 124.2(5) . . ?
C12 C13 C14 108.0(4) . . ?
C12 C13 C31 127.3(5) . . ?
C14 C13 C31 124.6(5) . . ?
N3 C14 C15 124.2(5) . . ?
N3 C14 C13 108.2(5) . . ?
C15 C14 C13 127.5(5) . . ?
C16 C15 C14 129.3(5) . . ?
C16 C15 H15 115.3 . . ?
C14 C15 H15 115.3 . . ?
N4 C16 C15 124.6(5) . . ?
N4 C16 C17 108.1(4) . . ?
C15 C16 C17 127.3(5) . . ?
C18 C17 C16 107.3(4) . . ?
C18 C17 C33 128.2(5) . . ?
C16 C17 C33 124.4(5) . . ?
C17 C18 C19 107.4(5) . . ?
C17 C18 C35 127.9(5) . . ?
C19 C18 C35 124.7(5) . . ?
N4 C19 C20 124.6(5) . . ?
N4 C19 C18 108.4(5) . . ?
C20 C19 C18 127.0(5) . . ?
C19 C20 C1 130.5(5) . . ?
C19 C20 H20 114.8 . . ?
C1 C20 H20 114.8 . . ?
C2 C21 C22 113.5(5) . . ?
C2 C21 H21A 108.9 . . ?
C22 C21 H21A 108.9 . . ?
C2 C21 H21B 108.9 . . ?
C22 C21 H21B 108.9 . . ?
H21A C21 H21B 107.7 . . ?
C21 C22 H22A 109.5 . . ?
C21 C22 H22B 109.5 . . ?
H22A C22 H22B 109.5 . . ?
C21 C22 H22C 109.5 . . ?
H22A C22 H22C 109.5 . . ?
H22B C22 H22C 109.5 . . ?
C3 C23 C24 111.6(6) . . ?
C3 C23 H23A 109.3 . . ?
C24 C23 H23A 109.3 . . ?
C3 C23 H23B 109.3 . . ?
C24 C23 H23B 109.3 . . ?
H23A C23 H23B 108.0 . . ?
C23 C24 H24A 109.5 . . ?
C23 C24 H24B 109.5 . . ?
H24A C24 H24B 109.5 . . ?
C23 C24 H24C 109.5 . . ?
H24A C24 H24C 109.5 . . ?
H24B C24 H24C 109.5 . . ?
C7 C25 C26 112.5(5) . . ?
C7 C25 H25A 109.1 . . ?
C26 C25 H25A 109.1 . . ?
C7 C25 H25B 109.1 . . ?
C26 C25 H25B 109.1 . . ?
H25A C25 H25B 107.8 . . ?
C25 C26 H26A 109.5 . . ?
C25 C26 H26B 109.5 . . ?
H26A C26 H26B 109.5 . . ?
C25 C26 H26C 109.5 . . ?
H26A C26 H26C 109.5 . . ?
H26B C26 H26C 109.5 . . ?
C28 C27 C8 108.7(7) . . ?
C28 C27 H27A 109.9 . . ?
C8 C27 H27A 109.9 . . ?
C28 C27 H27B 109.9 . . ?
C8 C27 H27B 109.9 . . ?
H27A C27 H27B 108.3 . . ?
C27 C28 H28A 109.5 . . ?
C27 C28 H28B 109.5 . . ?
H28A C28 H28B 109.5 . . ?
C27 C28 H28C 109.5 . . ?
H28A C28 H28C 109.5 . . ?
H28B C28 H28C 109.5 . . ?
C30 C29 C12 109.6(6) . . ?
C30 C29 H29A 109.7 . . ?
C12 C29 H29A 109.7 . . ?
C30 C29 H29B 109.7 . . ?
C12 C29 H29B 109.7 . . ?
H29A C29 H29B 108.2 . . ?
C29 C30 H30A 109.5 . . ?
C29 C30 H30B 109.5 . . ?
H30A C30 H30B 109.5 . . ?
C29 C30 H30C 109.5 . . ?
H30A C30 H30C 109.5 . . ?
H30B C30 H30C 109.5 . . ?
C32 C31 C13 112.8(5) . . ?
C32 C31 H31A 109.0 . . ?
C13 C31 H31A 109.0 . . ?
C32 C31 H31B 109.0 . . ?
C13 C31 H31B 109.0 . . ?
H31A C31 H31B 107.8 . . ?
C31 C32 H32A 109.5 . . ?
C31 C32 H32B 109.5 . . ?
H32A C32 H32B 109.5 . . ?
C31 C32 H32C 109.5 . . ?
H32A C32 H32C 109.5 . . ?
H32B C32 H32C 109.5 . . ?
C17 C33 C34 113.7(5) . . ?
C17 C33 H33A 108.8 . . ?
C34 C33 H33A 108.8 . . ?
C17 C33 H33B 108.8 . . ?
C34 C33 H33B 108.8 . . ?
H33A C33 H33B 107.7 . . ?
C33 C34 H34A 109.5 . . ?
C33 C34 H34B 109.5 . . ?
H34A C34 H34B 109.5 . . ?
C33 C34 H34C 109.5 . . ?
H34A C34 H34C 109.5 . . ?
H34B C34 H34C 109.5 . . ?
C36 C35 C18 111.6(5) . . ?
C36 C35 H35A 109.3 . . ?
C18 C35 H35A 109.3 . . ?
C36 C35 H35B 109.3 . . ?
C18 C35 H35B 109.3 . . ?
H35A C35 H35B 108.0 . . ?
C35 C36 H36A 109.5 . . ?
C35 C36 H36B 109.5 . . ?
H36A C36 H36B 109.5 . . ?
C35 C36 H36C 109.5 . . ?
H36A C36 H36C 109.5 . . ?
H36B C36 H36C 109.5 . . ?
N5 C37 N6 111.3(6) . . ?
N5 C37 H37 124.4 . . ?
N6 C37 H37 124.4 . . ?
N6 C38 C39 104.6(5) . . ?
N6 C38 H38 127.7 . . ?
C39 C38 H38 127.7 . . ?
N5 C39 C38 111.0(5) . . ?
N5 C39 H39 124.5 . . ?
C38 C39 H39 124.5 . . ?
C41 C40 N7 109.4(6) . . ?
C41 C40 H40 125.3 . . ?
N7 C40 H40 125.3 . . ?
C40 C41 N8 106.9(6) . . ?
C40 C41 H41 126.6 . . ?
N8 C41 H41 126.6 . . ?
N7 C42 N8 112.2(6) . . ?
N7 C42 H42 123.9 . . ?
N8 C42 H42 123.9 . . ?
N51 In51 N51 180.0(3) 2 . ?
N51 In51 N52 90.36(15) 2 2 ?
N51 In51 N52 89.64(15) . 2 ?
N51 In51 N52 89.64(15) 2 . ?
N51 In51 N52 90.36(15) . . ?
N52 In51 N52 180.0(2) 2 . ?
N51 In51 N53 89.24(16) 2 . ?
N51 In51 N53 90.76(16) . . ?
N52 In51 N53 87.57(15) 2 . ?
N52 In51 N53 92.43(15) . . ?
N51 In51 N53 90.76(16) 2 2 ?
N51 In51 N53 89.24(16) . 2 ?
N52 In51 N53 92.43(15) 2 2 ?
N52 In51 N53 87.57(15) . 2 ?
N53 In51 N53 180.0(2) . 2 ?
C51 N51 C54 108.9(4) . . ?
C51 N51 In51 126.2(3) . . ?
C54 N51 In51 124.9(3) . . ?
C59 N52 C56 109.0(4) . . ?
C59 N52 In51 125.8(3) . . ?
C56 N52 In51 124.6(3) . . ?
C70 N53 C69 103.4(5) . . ?
C70 N53 In51 124.8(4) . . ?
C69 N53 In51 131.8(4) . . ?
C70 N54 C71 107.0(5) . . ?
C70 N54 H54A 126.5 . . ?
C71 N54 H54A 126.5 . . ?
N51 C51 C60 124.9(5) . 2 ?
N51 C51 C52 108.3(4) . . ?
C60 C51 C52 126.8(5) 2 . ?
C53 C52 C51 107.4(5) . . ?
C53 C52 C61 126.9(5) . . ?
C51 C52 C61 125.7(5) . . ?
C52 C53 C54 107.7(4) . . ?
C52 C53 C63 127.5(5) . . ?
C54 C53 C63 124.8(5) . . ?
N51 C54 C55 125.5(4) . . ?
N51 C54 C53 107.7(4) . . ?
C55 C54 C53 126.8(4) . . ?
C54 C55 C56 129.2(4) . . ?
C54 C55 H55 115.4 . . ?
C56 C55 H55 115.4 . . ?
N52 C56 C55 125.0(4) . . ?
N52 C56 C57 108.3(4) . . ?
C55 C56 C57 126.7(4) . . ?
C58 C57 C56 107.4(4) . . ?
C58 C57 C65 127.1(5) . . ?
C56 C57 C65 125.4(5) . . ?
C57 C58 C59 107.2(4) . . ?
C57 C58 C67 127.8(5) . . ?
C59 C58 C67 125.0(5) . . ?
N52 C59 C60 125.0(4) . . ?
N52 C59 C58 108.1(4) . . ?
C60 C59 C58 126.8(5) . . ?
O60 C60 C59 116.6(6) . . ?
O60 C60 C51 115.0(6) . 2 ?
C59 C60 C51 128.4(5) . 2 ?
C59 C60 H60 115.8 . . ?
C51 C60 H60 115.9 2 . ?
C62 C61 C52 110.6(6) . . ?
C62 C61 H61A 109.5 . . ?
C52 C61 H61A 109.5 . . ?
C62 C61 H61B 109.5 . . ?
C52 C61 H61B 109.5 . . ?
H61A C61 H61B 108.1 . . ?
C61 C62 H62A 109.5 . . ?
C61 C62 H62B 109.5 . . ?
H62A C62 H62B 109.5 . . ?
C61 C62 H62C 109.5 . . ?
H62A C62 H62C 109.5 . . ?
H62B C62 H62C 109.5 . . ?
C64 C63 C53 111.0(6) . . ?
C64 C63 H63A 109.4 . . ?
C53 C63 H63A 109.4 . . ?
C64 C63 H63B 109.4 . . ?
C53 C63 H63B 109.4 . . ?
H63A C63 H63B 108.0 . . ?
C63 C64 H64A 109.5 . . ?
C63 C64 H64B 109.5 . . ?
H64A C64 H64B 109.5 . . ?
C63 C64 H64C 109.5 . . ?
H64A C64 H64C 109.5 . . ?
H64B C64 H64C 109.5 . . ?
C66 C65 C57 111.9(5) . . ?
C66 C65 H65A 109.2 . . ?
C57 C65 H65A 109.2 . . ?
C66 C65 H65B 109.2 . . ?
C57 C65 H65B 109.2 . . ?
H65A C65 H65B 107.9 . . ?
C65 C66 H66A 109.5 . . ?
C65 C66 H66B 109.5 . . ?
H66A C66 H66B 109.5 . . ?
C65 C66 H66C 109.5 . . ?
H66A C66 H66C 109.5 . . ?
H66B C66 H66C 109.5 . . ?
C58 C67 C68 112.7(5) . . ?
C58 C67 H67A 109.1 . . ?
C68 C67 H67A 109.1 . . ?
C58 C67 H67B 109.1 . . ?
C68 C67 H67B 109.1 . . ?
H67A C67 H67B 107.8 . . ?
C67 C68 H68A 109.5 . . ?
C67 C68 H68B 109.5 . . ?
H68A C68 H68B 109.5 . . ?
C67 C68 H68C 109.5 . . ?
H68A C68 H68C 109.5 . . ?
H68B C68 H68C 109.5 . . ?
C71 C69 N53 110.7(6) . . ?
C71 C69 H69 124.6 . . ?
N53 C69 H69 124.6 . . ?
N54 C70 N53 112.5(5) . . ?
N54 C70 H70 123.7 . . ?
N53 C70 H70 123.7 . . ?
C69 C71 N54 106.4(6) . . ?
C69 C71 H71 126.8 . . ?
N54 C71 H71 126.8 . . ?
C82 C81 C86 120.0(7) . . ?
C82 C81 Cl1 122.1(6) . . ?
C86 C81 Cl1 117.9(5) . . ?
C81 C82 C83 120.2(7) . . ?
C81 C82 Cl2 121.7(6) . . ?
C83 C82 Cl2 118.1(6) . . ?
C84 C83 C82 119.5(7) . . ?
C84 C83 H83 120.3 . . ?
C82 C83 H83 120.3 . . ?
C85 C84 C83 121.0(8) . . ?
C85 C84 H84 119.5 . . ?
C83 C84 H84 119.5 . . ?
C84 C85 C86 120.4(8) . . ?
C84 C85 H85 119.8 . . ?
C86 C85 H85 119.8 . . ?
C85 C86 C81 119.0(7) . . ?
C85 C86 H86 120.5 . . ?
C81 C86 H86 120.5 . . ?
N92 C91 N91 113.3(6) . . ?
N92 C91 H91 123.4 . . ?
N91 C91 H91 123.4 . . ?
C91 N91 C92 105.9(6) . . ?
C93 C92 N91 109.0(6) . . ?
C93 C92 H92 125.5 . . ?
N91 C92 H92 125.5 . . ?
C91 N92 C93 105.8(6) . . ?
C91 N92 H92A 127.1 . . ?
C93 N92 H92A 127.1 . . ?
C92 C93 N92 106.0(7) . . ?
C92 C93 H93 127.0 . . ?
N92 C93 H93 127.0 . . ?

loop_
_geom_bond_atom_site_label_1
_geom_bond_atom_site_label_2
_geom_bond_distance
_geom_bond_site_symmetry_2
_geom_bond_publ_flag
In1 N4 2.120(4) . ?
In1 N3 2.120(4) . ?
In1 N1 2.123(4) . ?
In1 N2 2.126(4) . ?
In1 N7 2.298(5) . ?
In1 N5 2.331(5) . ?
O1 C5 1.294(6) . ?
N1 C1 1.373(7) . ?
N1 C4 1.385(6) . ?
N2 C9 1.366(7) . ?
N2 C6 1.380(6) . ?
N3 C14 1.371(6) . ?
N3 C11 1.379(6) . ?
N4 C16 1.367(6) . ?
N4 C19 1.378(7) . ?
N5 C37 1.316(7) . ?
N5 C39 1.354(7) . ?
N6 C37 1.331(8) . ?
N6 C38 1.346(7) . ?
N6 H6 0.8800 . ?
N7 C42 1.318(7) . ?
N7 C40 1.376(7) . ?
N8 C42 1.326(8) . ?
N8 C41 1.354(8) . ?
N8 H8 0.8800 . ?
C1 C20 1.425(7) . ?
C1 C2 1.438(7) . ?
C2 C3 1.372(8) . ?
C2 C21 1.502(8) . ?
C3 C4 1.430(7) . ?
C3 C23 1.497(7) . ?
C4 C5 1.433(8) . ?
C5 C6 1.452(7) . ?
C6 C7 1.432(7) . ?
C7 C8 1.374(8) . ?
C7 C25 1.522(7) . ?
C8 C9 1.429(7) . ?
C8 C27 1.521(8) . ?
C9 C10 1.424(7) . ?
C10 C11 1.396(7) . ?
C10 H10 0.9500 . ?
C11 C12 1.457(7) . ?
C12 C13 1.373(8) . ?
C12 C29 1.513(8) . ?
C13 C14 1.443(7) . ?
C13 C31 1.522(7) . ?
C14 C15 1.412(7) . ?
C15 C16 1.399(7) . ?
C15 H15 0.9500 . ?
C16 C17 1.462(7) . ?
C17 C18 1.364(8) . ?
C17 C33 1.503(7) . ?
C18 C19 1.449(7) . ?
C18 C35 1.514(8) . ?
C19 C20 1.395(7) . ?
C20 H20 0.9500 . ?
C21 C22 1.528(9) . ?
C21 H21A 0.9900 . ?
C21 H21B 0.9900 . ?
C22 H22A 0.9800 . ?
C22 H22B 0.9800 . ?
C22 H22C 0.9800 . ?
C23 C24 1.505(9) . ?
C23 H23A 0.9900 . ?
C23 H23B 0.9900 . ?
C24 H24A 0.9800 . ?
C24 H24B 0.9800 . ?
C24 H24C 0.9800 . ?
C25 C26 1.533(9) . ?
C25 H25A 0.9900 . ?
C25 H25B 0.9900 . ?
C26 H26A 0.9800 . ?
C26 H26B 0.9800 . ?
C26 H26C 0.9800 . ?
C27 C28 1.447(10) . ?
C27 H27A 0.9900 . ?
C27 H27B 0.9900 . ?
C28 H28A 0.9800 . ?
C28 H28B 0.9800 . ?
C28 H28C 0.9800 . ?
C29 C30 1.487(9) . ?
C29 H29A 0.9900 . ?
C29 H29B 0.9900 . ?
C30 H30A 0.9800 . ?
C30 H30B 0.9800 . ?
C30 H30C 0.9800 . ?
C31 C32 1.494(9) . ?
C31 H31A 0.9900 . ?
C31 H31B 0.9900 . ?
C32 H32A 0.9800 . ?
C32 H32B 0.9800 . ?
C32 H32C 0.9800 . ?
C33 C34 1.514(8) . ?
C33 H33A 0.9900 . ?
C33 H33B 0.9900 . ?
C34 H34A 0.9800 . ?
C34 H34B 0.9800 . ?
C34 H34C 0.9800 . ?
C35 C36 1.512(8) . ?
C35 H35A 0.9900 . ?
C35 H35B 0.9900 . ?
C36 H36A 0.9800 . ?
C36 H36B 0.9800 . ?
C36 H36C 0.9800 . ?
C37 H37 0.9500 . ?
C38 C39 1.360(8) . ?
C38 H38 0.9500 . ?
C39 H39 0.9500 . ?
C40 C41 1.344(8) . ?
C40 H40 0.9500 . ?
C41 H41 0.9500 . ?
C42 H42 0.9500 . ?
In51 N51 2.129(4) 2 ?
In51 N51 2.129(4) . ?
In51 N52 2.141(4) 2 ?
In51 N52 2.141(4) . ?
In51 N53 2.297(5) . ?
In51 N53 2.297(5) 2 ?
N51 C51 1.374(6) . ?
N51 C54 1.377(6) . ?
N52 C59 1.372(6) . ?
N52 C56 1.381(6) . ?
N53 C70 1.322(7) . ?
N53 C69 1.355(7) . ?
N54 C70 1.304(7) . ?
N54 C71 1.346(7) . ?
N54 H54A 0.8800 . ?
C51 C60 1.431(7) 2 ?
C51 C52 1.436(7) . ?
C52 C53 1.372(8) . ?
C52 C61 1.515(8) . ?
C53 C54 1.444(7) . ?
C53 C63 1.521(7) . ?
C54 C55 1.412(7) . ?
C55 C56 1.414(7) . ?
C55 H55 0.9500 . ?
C56 C57 1.433(7) . ?
C57 C58 1.387(7) . ?
C57 C65 1.511(7) . ?
C58 C59 1.444(7) . ?
C58 C67 1.507(7) . ?
C59 C60 1.428(7) . ?
C60 O60 1.279(11) . ?
C60 C51 1.431(7) 2 ?
C60 H60 0.9569 . ?
O60 H60 0.3226 . ?
C61 C62 1.489(10) . ?
C61 H61A 0.9900 . ?
C61 H61B 0.9900 . ?
C62 H62A 0.9800 . ?
C62 H62B 0.9800 . ?
C62 H62C 0.9800 . ?
C63 C64 1.486(9) . ?
C63 H63A 0.9900 . ?
C63 H63B 0.9900 . ?
C64 H64A 0.9800 . ?
C64 H64B 0.9800 . ?
C64 H64C 0.9800 . ?
C65 C66 1.511(9) . ?
C65 H65A 0.9900 . ?
C65 H65B 0.9900 . ?
C66 H66A 0.9800 . ?
C66 H66B 0.9800 . ?
C66 H66C 0.9800 . ?
C67 C68 1.528(9) . ?
C67 H67A 0.9900 . ?
C67 H67B 0.9900 . ?
C68 H68A 0.9800 . ?
C68 H68B 0.9800 . ?
C68 H68C 0.9800 . ?
C69 C71 1.324(9) . ?
C69 H69 0.9500 . ?
C70 H70 0.9500 . ?
C71 H71 0.9500 . ?
Cl1 C81 1.723(7) . ?
Cl2 C82 1.720(7) . ?
C81 C82 1.356(9) . ?
C81 C86 1.409(9) . ?
C82 C83 1.382(10) . ?
C83 C84 1.378(11) . ?
C83 H83 0.9500 . ?
C84 C85 1.351(10) . ?
C84 H84 0.9500 . ?
C85 C86 1.375(10) . ?
C85 H85 0.9500 . ?
C86 H86 0.9500 . ?
C91 N92 1.291(8) . ?
C91 N91 1.299(8) . ?
C91 H91 0.9500 . ?
N91 C92 1.350(8) . ?
C92 C93 1.340(9) . ?
C92 H92 0.9500 . ?
N92 C93 1.393(9) . ?
N92 H92A 0.8800 . ?
C93 H93 0.9500 . ?

loop_
_geom_hbond_atom_site_label_D
_geom_hbond_atom_site_label_H
_geom_hbond_atom_site_label_A
_geom_hbond_distance_DH
_geom_hbond_distance_HA
_geom_hbond_distance_DA
_geom_hbond_angle_DHA
_geom_hbond_site_symmetry_A
N8 H8 N91 0.88 1.92 2.750(7) 157 2_656
N54 H54A O1 0.88 1.97 2.789(7) 155 .
N92 H92A O1 0.88 1.85 2.724(6) 171 .
